data_4065142
loop_
_publ_author_name
'Wilson, Erin E.'
'Oliver, Allen G.'
'Hughes, Russell P.'
'Ashfeld, Brandon L.'

_publ_section_title
;
 Synthesis of Phosphine-Ligated Zinc Acetylide Dimers: Enhanced Reactivity
 in Carbonyl Additions
;
_journal_issue 19
_journal_name_full Organometallics
_journal_page_first 5214
_journal_paper_doi 10.1021/om200581f
_journal_volume 30
_journal_year 2011
_chemical_formula_moiety 'C56 H50 P2 Zn2'
_chemical_formula_sum 'C56 H50 P2 Zn2'
_chemical_formula_weight 915.64
_chemical_name_systematic ?
_space_group_IT_number 2
_symmetry_cell_setting triclinic
_symmetry_space_group_name_Hall '-P 1'
_symmetry_space_group_name_H-M 'P -1'
_atom_sites_solution_hydrogens geom
_atom_sites_solution_primary direct
_atom_sites_solution_secondary difmap
_audit_creation_method SHELXL-97
_cell_angle_alpha 100.399(4)
_cell_angle_beta 93.380(4)
_cell_angle_gamma 91.285(4)
_cell_formula_units_Z 1
_cell_length_a 8.3380(11)
_cell_length_b 11.6200(17)
_cell_length_c 12.1537(18)
_cell_measurement_reflns_used 2772
_cell_measurement_temperature 120(2)
_cell_measurement_theta_max 21.95
_cell_measurement_theta_min 2.23
_cell_volume 1155.5(3)
_computing_cell_refinement 'Bruker SAINT v7.68A'
_computing_data_collection 'Bruker APEX-II v2010-7'
_computing_data_reduction 'Bruker SAINT v7.68A'
_computing_structure_refinement 'SHELXL-97 (Sheldrick, 2008)'
_computing_structure_solution 'SHELXS-97 (Sheldrick, 2008)'
_diffrn_ambient_temperature 120(2)
_diffrn_detector_area_resol_mean 8.33
_diffrn_measured_fraction_theta_full 0.993
_diffrn_measured_fraction_theta_max 0.993
_diffrn_measurement_device_type 'Bruker Kappa X8-APEX-II'
_diffrn_measurement_method 'combination of \w and \f-scans '
_diffrn_radiation_monochromator graphite
_diffrn_radiation_source 'fine-focus sealed tube'
_diffrn_radiation_type MoK\a
_diffrn_radiation_wavelength 0.71073
_diffrn_reflns_av_R_equivalents 0.0499
_diffrn_reflns_av_sigmaI/netI 0.0623
_diffrn_reflns_limit_h_max 10
_diffrn_reflns_limit_h_min -10
_diffrn_reflns_limit_k_max 14
_diffrn_reflns_limit_k_min -14
_diffrn_reflns_limit_l_max 15
_diffrn_reflns_limit_l_min -15
_diffrn_reflns_number 16148
_diffrn_reflns_theta_full 26.39
_diffrn_reflns_theta_max 26.39
_diffrn_reflns_theta_min 1.71
_exptl_absorpt_coefficient_mu 1.144
_exptl_absorpt_correction_T_max 0.9744
_exptl_absorpt_correction_T_min 0.9074
_exptl_absorpt_correction_type numerical
_exptl_absorpt_process_details 'SADABS, Sheldrick, 2008'
_exptl_crystal_colour colorless
_exptl_crystal_density_diffrn 1.316
_exptl_crystal_density_method 'not measured'
_exptl_crystal_description block
_exptl_crystal_F_000 476
_exptl_crystal_size_max 0.13
_exptl_crystal_size_mid 0.08
_exptl_crystal_size_min 0.07
_refine_diff_density_max 0.418
_refine_diff_density_min -0.320
_refine_diff_density_rms 0.072
_refine_ls_extinction_method none
_refine_ls_goodness_of_fit_ref 1.018
_refine_ls_hydrogen_treatment constr
_refine_ls_matrix_type full
_refine_ls_number_parameters 272
_refine_ls_number_reflns 4703
_refine_ls_number_restraints 0
_refine_ls_restrained_S_all 1.018
_refine_ls_R_factor_all 0.0647
_refine_ls_R_factor_gt 0.0391
_refine_ls_shift/su_max 0.000
_refine_ls_shift/su_mean 0.000
_refine_ls_structure_factor_coef Fsqd
_refine_ls_weighting_details 'calc w=1/[\s^2^(Fo^2^)+(0.0352P)^2^+0.1473P] where P=(Fo^2^+2Fc^2^)/3'
_refine_ls_weighting_scheme calc
_refine_ls_wR_factor_gt 0.0757
_refine_ls_wR_factor_ref 0.0842
_reflns_number_gt 3540
_reflns_number_total 4703
_reflns_threshold_expression >2sigma(I)
_cod_data_source_file om200581f_si_002.cif
_cod_data_source_block nd1110a
_cod_original_sg_symbol_H-M P-1
_cod_database_code 4065142

loop_
_symmetry_equiv_pos_as_xyz
'x, y, z'
'-x, -y, -z'

loop_
_atom_site_label
_atom_site_type_symbol
_atom_site_fract_x
_atom_site_fract_y
_atom_site_fract_z
_atom_site_U_iso_or_equiv
_atom_site_adp_type
_atom_site_occupancy
_atom_site_symmetry_multiplicity
_atom_site_calc_flag
_atom_site_refinement_flags
Zn1 Zn 0.40323(4) 0.47608(3) 0.39025(3) 0.01981(10) Uani 1 1 d .
P1 P 0.53437(8) 0.28910(6) 0.30285(6) 0.01669(16) Uani 1 1 d .
C1 C 0.2782(3) 0.5390(2) 0.2725(2) 0.0242(6) Uani 1 1 d .
H1A H 0.2371 0.6158 0.3061 0.029 Uiso 1 1 calc R
H1B H 0.3512 0.5524 0.2144 0.029 Uiso 1 1 calc R
C2 C 0.1376(3) 0.4607(3) 0.2166(3) 0.0349(8) Uani 1 1 d .
H2A H 0.0884 0.4942 0.1548 0.052 Uiso 1 1 calc R
H2B H 0.0578 0.4547 0.2715 0.052 Uiso 1 1 calc R
H2C H 0.1757 0.3826 0.1874 0.052 Uiso 1 1 calc R
C3 C 0.3570(3) 0.4241(2) 0.5345(2) 0.0214(6) Uani 1 1 d .
C4 C 0.3361(3) 0.3787(2) 0.6142(2) 0.0201(6) Uani 1 1 d .
C5 C 0.3049(3) 0.3214(2) 0.7071(2) 0.0211(6) Uani 1 1 d .
C6 C 0.2352(3) 0.3806(2) 0.8015(2) 0.0268(7) Uani 1 1 d .
H6A H 0.2083 0.4602 0.8052 0.032 Uiso 1 1 calc R
C7 C 0.2047(3) 0.3248(3) 0.8898(2) 0.0303(7) Uani 1 1 d .
H7A H 0.1578 0.3662 0.9541 0.036 Uiso 1 1 calc R
C8 C 0.2423(3) 0.2088(3) 0.8846(3) 0.0324(7) Uani 1 1 d .
H8A H 0.2214 0.1704 0.9452 0.039 Uiso 1 1 calc R
C9 C 0.3094(4) 0.1499(3) 0.7926(3) 0.0408(8) Uani 1 1 d .
H9A H 0.3343 0.0699 0.7890 0.049 Uiso 1 1 calc R
C10 C 0.3418(4) 0.2050(3) 0.7039(3) 0.0364(8) Uani 1 1 d .
H10A H 0.3896 0.1629 0.6404 0.044 Uiso 1 1 calc R
C11 C 0.6391(3) 0.2957(2) 0.1767(2) 0.0177(6) Uani 1 1 d .
C12 C 0.7925(3) 0.2555(2) 0.1580(2) 0.0223(6) Uani 1 1 d .
H12A H 0.8503 0.2219 0.2133 0.027 Uiso 1 1 calc R
C13 C 0.8615(3) 0.2644(2) 0.0587(2) 0.0263(7) Uani 1 1 d .
H13A H 0.9670 0.2375 0.0468 0.032 Uiso 1 1 calc R
C14 C 0.7786(3) 0.3116(2) -0.0226(2) 0.0272(7) Uani 1 1 d .
H14A H 0.8264 0.3171 -0.0906 0.033 Uiso 1 1 calc R
C15 C 0.6260(3) 0.3509(3) -0.0053(2) 0.0294(7) Uani 1 1 d .
H15A H 0.5680 0.3827 -0.0618 0.035 Uiso 1 1 calc R
C16 C 0.5575(3) 0.3444(2) 0.0938(2) 0.0255(6) Uani 1 1 d .
H16A H 0.4532 0.3735 0.1058 0.031 Uiso 1 1 calc R
C17 C 0.6779(3) 0.2301(2) 0.3950(2) 0.0191(6) Uani 1 1 d .
C18 C 0.6523(3) 0.1243(2) 0.4301(2) 0.0272(7) Uani 1 1 d .
H18A H 0.5593 0.0768 0.4021 0.033 Uiso 1 1 calc R
C19 C 0.7617(4) 0.0875(3) 0.5057(3) 0.0357(8) Uani 1 1 d .
H19A H 0.7434 0.0148 0.5289 0.043 Uiso 1 1 calc R
C20 C 0.8972(3) 0.1557(3) 0.5476(2) 0.0330(7) Uani 1 1 d .
H20A H 0.9713 0.1304 0.6000 0.040 Uiso 1 1 calc R
C21 C 0.9241(3) 0.2608(3) 0.5129(2) 0.0276(7) Uani 1 1 d .
H21A H 1.0181 0.3073 0.5403 0.033 Uiso 1 1 calc R
C22 C 0.8148(3) 0.2988(2) 0.4383(2) 0.0221(6) Uani 1 1 d .
H22A H 0.8328 0.3722 0.4163 0.027 Uiso 1 1 calc R
C23 C 0.3836(3) 0.1714(2) 0.2546(2) 0.0181(6) Uani 1 1 d .
C24 C 0.2436(3) 0.1694(2) 0.3114(2) 0.0210(6) Uani 1 1 d .
H24A H 0.2284 0.2284 0.3746 0.025 Uiso 1 1 calc R
C25 C 0.1264(3) 0.0819(2) 0.2765(2) 0.0266(7) Uani 1 1 d .
H25A H 0.0322 0.0805 0.3166 0.032 Uiso 1 1 calc R
C26 C 0.1460(4) -0.0029(3) 0.1841(3) 0.0326(7) Uani 1 1 d .
H26A H 0.0651 -0.0624 0.1597 0.039 Uiso 1 1 calc R
C27 C 0.2840(4) -0.0009(3) 0.1270(3) 0.0387(8) Uani 1 1 d .
H27A H 0.2979 -0.0598 0.0634 0.046 Uiso 1 1 calc R
C28 C 0.4025(3) 0.0858(2) 0.1611(2) 0.0291(7) Uani 1 1 d .
H28A H 0.4965 0.0866 0.1207 0.035 Uiso 1 1 calc R

loop_
_atom_site_aniso_label
_atom_site_aniso_U_11
_atom_site_aniso_U_22
_atom_site_aniso_U_33
_atom_site_aniso_U_23
_atom_site_aniso_U_13
_atom_site_aniso_U_12
Zn1 0.02391(18) 0.02009(18) 0.01557(17) 0.00437(12) -0.00078(13) -0.00039(13)
P1 0.0189(4) 0.0157(4) 0.0154(4) 0.0034(3) -0.0002(3) -0.0009(3)
C1 0.0298(16) 0.0232(15) 0.0205(15) 0.0061(12) 0.0011(12) 0.0041(12)
C2 0.0296(17) 0.0398(19) 0.0373(19) 0.0152(15) -0.0066(14) 0.0021(14)
C3 0.0215(14) 0.0172(14) 0.0235(16) -0.0006(12) -0.0017(12) -0.0012(11)
C4 0.0222(14) 0.0179(14) 0.0181(15) -0.0007(11) -0.0035(12) -0.0016(11)
C5 0.0209(14) 0.0247(15) 0.0177(14) 0.0056(12) -0.0015(12) -0.0037(12)
C6 0.0242(15) 0.0255(16) 0.0321(17) 0.0083(13) 0.0052(13) -0.0005(12)
C7 0.0275(16) 0.0389(19) 0.0255(17) 0.0070(14) 0.0068(13) -0.0006(14)
C8 0.0279(16) 0.046(2) 0.0291(17) 0.0221(15) 0.0009(14) -0.0043(15)
C9 0.051(2) 0.0299(18) 0.048(2) 0.0206(16) 0.0127(17) 0.0098(15)
C10 0.054(2) 0.0272(17) 0.0305(18) 0.0079(14) 0.0127(16) 0.0062(15)
C11 0.0217(14) 0.0128(13) 0.0182(14) 0.0026(11) -0.0003(11) -0.0044(11)
C12 0.0223(14) 0.0228(15) 0.0215(15) 0.0032(12) 0.0000(12) 0.0006(12)
C13 0.0211(15) 0.0329(17) 0.0225(15) -0.0017(13) 0.0049(12) -0.0032(12)
C14 0.0340(17) 0.0278(16) 0.0194(15) 0.0030(12) 0.0072(13) -0.0109(13)
C15 0.0339(17) 0.0352(18) 0.0219(16) 0.0130(13) 0.0009(13) -0.0014(14)
C16 0.0259(15) 0.0279(16) 0.0242(16) 0.0075(13) 0.0041(13) 0.0032(12)
C17 0.0217(14) 0.0207(14) 0.0153(14) 0.0033(11) 0.0031(11) 0.0022(11)
C18 0.0254(15) 0.0275(16) 0.0301(17) 0.0103(13) -0.0011(13) 0.0000(12)
C19 0.0378(18) 0.0375(18) 0.0382(19) 0.0244(15) -0.0003(15) 0.0033(15)
C20 0.0290(16) 0.0437(19) 0.0281(17) 0.0114(15) -0.0016(14) 0.0095(14)
C21 0.0227(15) 0.0333(17) 0.0241(16) -0.0013(13) -0.0004(13) 0.0022(13)
C22 0.0232(14) 0.0208(14) 0.0224(15) 0.0034(12) 0.0022(12) 0.0025(12)
C23 0.0229(14) 0.0148(13) 0.0173(14) 0.0056(11) -0.0008(11) 0.0004(11)
C24 0.0231(14) 0.0181(14) 0.0216(15) 0.0038(11) 0.0007(12) -0.0012(11)
C25 0.0222(15) 0.0283(16) 0.0318(17) 0.0119(13) 0.0035(13) -0.0011(13)
C26 0.0336(17) 0.0277(17) 0.0343(18) 0.0030(14) -0.0019(14) -0.0126(14)
C27 0.047(2) 0.0297(18) 0.0340(19) -0.0080(14) 0.0077(16) -0.0146(15)
C28 0.0311(16) 0.0251(16) 0.0294(17) -0.0001(13) 0.0075(14) -0.0057(13)

loop_
_atom_type_symbol
_atom_type_description
_atom_type_scat_dispersion_real
_atom_type_scat_dispersion_imag
_atom_type_scat_source
C C 0.0033 0.0016 'International Tables Vol C Tables 4.2.6.8 and 6.1.1.4'
H H 0.0000 0.0000 'International Tables Vol C Tables 4.2.6.8 and 6.1.1.4'
P P 0.1023 0.0942 'International Tables Vol C Tables 4.2.6.8 and 6.1.1.4'
Zn Zn 0.2839 1.4301 'International Tables Vol C Tables 4.2.6.8 and 6.1.1.4'

loop_
_geom_angle_atom_site_label_1
_geom_angle_atom_site_label_2
_geom_angle_atom_site_label_3
_geom_angle
_geom_angle_site_symmetry_1
_geom_angle_site_symmetry_3
C1 Zn1 C3 136.25(11) . .
C1 Zn1 C3 117.65(10) . 2_666
C3 Zn1 C3 93.46(10) . 2_666
C1 Zn1 P1 109.45(8) . .
C3 Zn1 P1 96.10(8) . .
C3 Zn1 P1 95.67(7) 2_666 .
C1 Zn1 Zn1 148.04(8) . 2_666
C3 Zn1 Zn1 51.34(7) . 2_666
C3 Zn1 Zn1 42.12(7) 2_666 2_666
P1 Zn1 Zn1 98.55(2) . 2_666
C17 P1 C11 105.17(12) . .
C17 P1 C23 105.30(12) . .
C11 P1 C23 102.64(11) . .
C17 P1 Zn1 115.56(8) . .
C11 P1 Zn1 115.94(8) . .
C23 P1 Zn1 110.92(9) . .
C2 C1 Zn1 114.47(19) . .
C4 C3 Zn1 171.3(2) . .
C4 C3 Zn1 95.43(19) . 2_666
Zn1 C3 Zn1 86.54(10) . 2_666
C3 C4 C5 177.4(3) . .
C10 C5 C6 118.3(3) . .
C10 C5 C4 120.7(3) . .
C6 C5 C4 121.1(3) . .
C7 C6 C5 120.7(3) . .
C8 C7 C6 120.0(3) . .
C9 C8 C7 119.8(3) . .
C8 C9 C10 120.7(3) . .
C9 C10 C5 120.5(3) . .
C12 C11 C16 118.5(2) . .
C12 C11 P1 124.7(2) . .
C16 C11 P1 116.8(2) . .
C13 C12 C11 120.2(3) . .
C14 C13 C12 120.5(3) . .
C13 C14 C15 119.8(3) . .
C16 C15 C14 120.1(3) . .
C15 C16 C11 120.9(3) . .
C18 C17 C22 118.7(2) . .
C18 C17 P1 123.1(2) . .
C22 C17 P1 118.0(2) . .
C19 C18 C17 120.3(3) . .
C20 C19 C18 120.6(3) . .
C21 C20 C19 119.5(3) . .
C20 C21 C22 120.3(3) . .
C21 C22 C17 120.5(3) . .
C28 C23 C24 119.0(2) . .
C28 C23 P1 121.9(2) . .
C24 C23 P1 119.07(19) . .
C25 C24 C23 120.5(2) . .
C26 C25 C24 120.3(3) . .
C25 C26 C27 119.5(3) . .
C26 C27 C28 120.9(3) . .
C27 C28 C23 119.8(3) . .
C2 C1 H1A 108.6 . .
Zn1 C1 H1A 108.6 . .
C2 C1 H1B 108.6 . .
Zn1 C1 H1B 108.6 . .
H1A C1 H1B 107.6 . .
C1 C2 H2A 109.5 . .
C1 C2 H2B 109.5 . .
H2A C2 H2B 109.5 . .
C1 C2 H2C 109.5 . .
H2A C2 H2C 109.5 . .
H2B C2 H2C 109.5 . .
C7 C6 H6A 119.6 . .
C5 C6 H6A 119.6 . .
C8 C7 H7A 120.0 . .
C6 C7 H7A 120.0 . .
C9 C8 H8A 120.1 . .
C7 C8 H8A 120.1 . .
C8 C9 H9A 119.6 . .
C10 C9 H9A 119.6 . .
C9 C10 H10A 119.8 . .
C5 C10 H10A 119.8 . .
C13 C12 H12A 119.9 . .
C11 C12 H12A 119.9 . .
C14 C13 H13A 119.7 . .
C12 C13 H13A 119.7 . .
C13 C14 H14A 120.1 . .
C15 C14 H14A 120.1 . .
C16 C15 H15A 119.9 . .
C14 C15 H15A 119.9 . .
C15 C16 H16A 119.6 . .
C11 C16 H16A 119.6 . .
C19 C18 H18A 119.8 . .
C17 C18 H18A 119.8 . .
C20 C19 H19A 119.7 . .
C18 C19 H19A 119.7 . .
C21 C20 H20A 120.2 . .
C19 C20 H20A 120.2 . .
C20 C21 H21A 119.9 . .
C22 C21 H21A 119.9 . .
C21 C22 H22A 119.7 . .
C17 C22 H22A 119.7 . .
C25 C24 H24A 119.7 . .
C23 C24 H24A 119.7 . .
C26 C25 H25A 119.9 . .
C24 C25 H25A 119.9 . .
C25 C26 H26A 120.3 . .
C27 C26 H26A 120.3 . .
C26 C27 H27A 119.5 . .
C28 C27 H27A 119.5 . .
C27 C28 H28A 120.1 . .
C23 C28 H28A 120.1 . .

loop_
_geom_bond_atom_site_label_1
_geom_bond_atom_site_label_2
_geom_bond_distance
_geom_bond_site_symmetry_2
Zn1 C1 1.976(3) .
Zn1 C3 2.010(3) .
Zn1 C3 2.340(3) 2_666
Zn1 P1 2.5407(8) .
Zn1 Zn1 2.9911(7) 2_666
P1 C17 1.820(3) .
P1 C11 1.821(3) .
P1 C23 1.828(3) .
C1 C2 1.516(4) .
C3 C4 1.203(4) .
C3 Zn1 2.340(2) 2_666
C4 C5 1.444(4) .
C5 C10 1.388(4) .
C5 C6 1.392(4) .
C6 C7 1.384(4) .
C7 C8 1.381(4) .
C8 C9 1.359(4) .
C9 C10 1.387(4) .
C11 C12 1.389(4) .
C11 C16 1.394(4) .
C12 C13 1.386(4) .
C13 C14 1.374(4) .
C14 C15 1.376(4) .
C15 C16 1.376(4) .
C17 C18 1.388(4) .
C17 C22 1.398(3) .
C18 C19 1.385(4) .
C19 C20 1.382(4) .
C20 C21 1.381(4) .
C21 C22 1.383(4) .
C23 C28 1.387(4) .
C23 C24 1.393(3) .
C24 C25 1.385(3) .
C25 C26 1.373(4) .
C26 C27 1.380(4) .
C27 C28 1.386(4) .
C1 H1A 0.9900 .
C1 H1B 0.9900 .
C2 H2A 0.9800 .
C2 H2B 0.9800 .
C2 H2C 0.9800 .
C6 H6A 0.9500 .
C7 H7A 0.9500 .
C8 H8A 0.9500 .
C9 H9A 0.9500 .
C10 H10A 0.9500 .
C12 H12A 0.9500 .
C13 H13A 0.9500 .
C14 H14A 0.9500 .
C15 H15A 0.9500 .
C16 H16A 0.9500 .
C18 H18A 0.9500 .
C19 H19A 0.9500 .
C20 H20A 0.9500 .
C21 H21A 0.9500 .
C22 H22A 0.9500 .
C24 H24A 0.9500 .
C25 H25A 0.9500 .
C26 H26A 0.9500 .
C27 H27A 0.9500 .
C28 H28A 0.9500 .

loop_
_geom_torsion_atom_site_label_1
_geom_torsion_atom_site_label_2
_geom_torsion_atom_site_label_3
_geom_torsion_atom_site_label_4
_geom_torsion
_geom_torsion_site_symmetry_1
_geom_torsion_site_symmetry_4
C1 Zn1 P1 C17 171.46(12) . .
C3 Zn1 P1 C17 -44.63(12) . .
C3 Zn1 P1 C17 49.48(12) 2_666 .
Zn1 Zn1 P1 C17 7.11(10) 2_666 .
C1 Zn1 P1 C11 47.72(12) . .
C3 Zn1 P1 C11 -168.37(11) . .
C3 Zn1 P1 C11 -74.26(12) 2_666 .
Zn1 Zn1 P1 C11 -116.63(9) 2_666 .
C1 Zn1 P1 C23 -68.81(12) . .
C3 Zn1 P1 C23 75.11(12) . .
C3 Zn1 P1 C23 169.21(11) 2_666 .
Zn1 Zn1 P1 C23 126.84(9) 2_666 .
C3 Zn1 C1 C2 -58.0(3) . .
C3 Zn1 C1 C2 171.81(19) 2_666 .
P1 Zn1 C1 C2 64.1(2) . .
Zn1 Zn1 C1 C2 -146.11(16) 2_666 .
C1 Zn1 C3 Zn1 -137.34(12) . 2_666
C3 Zn1 C3 Zn1 0.0 2_666 2_666
P1 Zn1 C3 Zn1 96.09(6) . 2_666
C10 C5 C6 C7 0.4(4) . .
C4 C5 C6 C7 179.6(2) . .
C5 C6 C7 C8 -0.5(4) . .
C6 C7 C8 C9 0.0(4) . .
C7 C8 C9 C10 0.5(5) . .
C8 C9 C10 C5 -0.6(5) . .
C6 C5 C10 C9 0.1(4) . .
C4 C5 C10 C9 -179.0(3) . .
C17 P1 C11 C12 3.6(2) . .
C23 P1 C11 C12 -106.3(2) . .
Zn1 P1 C11 C12 132.6(2) . .
C17 P1 C11 C16 -176.6(2) . .
C23 P1 C11 C16 73.4(2) . .
Zn1 P1 C11 C16 -47.7(2) . .
C16 C11 C12 C13 0.1(4) . .
P1 C11 C12 C13 179.8(2) . .
C11 C12 C13 C14 -0.8(4) . .
C12 C13 C14 C15 0.3(4) . .
C13 C14 C15 C16 0.8(4) . .
C14 C15 C16 C11 -1.5(4) . .
C12 C11 C16 C15 1.0(4) . .
P1 C11 C16 C15 -178.7(2) . .
C11 P1 C17 C18 -117.3(2) . .
C23 P1 C17 C18 -9.3(3) . .
Zn1 P1 C17 C18 113.5(2) . .
C11 P1 C17 C22 67.3(2) . .
C23 P1 C17 C22 175.3(2) . .
Zn1 P1 C17 C22 -61.9(2) . .
C22 C17 C18 C19 -0.7(4) . .
P1 C17 C18 C19 -176.1(2) . .
C17 C18 C19 C20 0.3(5) . .
C18 C19 C20 C21 -0.6(5) . .
C19 C20 C21 C22 1.2(4) . .
C20 C21 C22 C17 -1.6(4) . .
C18 C17 C22 C21 1.3(4) . .
P1 C17 C22 C21 176.9(2) . .
C17 P1 C23 C28 -86.9(2) . .
C11 P1 C23 C28 23.0(3) . .
Zn1 P1 C23 C28 147.4(2) . .
C17 P1 C23 C24 94.8(2) . .
C11 P1 C23 C24 -155.3(2) . .
Zn1 P1 C23 C24 -30.9(2) . .
C28 C23 C24 C25 1.2(4) . .
P1 C23 C24 C25 179.5(2) . .
C23 C24 C25 C26 -1.0(4) . .
C24 C25 C26 C27 0.6(5) . .
C25 C26 C27 C28 -0.4(5) . .
C26 C27 C28 C23 0.6(5) . .
C24 C23 C28 C27 -0.9(4) . .
P1 C23 C28 C27 -179.2(2) . .
